data_4082680
loop_
_publ_author_name
'Seven, \"Omer'
'Bolte, Michael'
'Lerner, Hans-Wolfram'
'Wagner, Matthias'

_publ_section_title
;
 High-Yield Syntheses and Reactivity Studies of 1,2-Diborylated and
 1,2,4,5-Tetraborylated Benzenes
;
_journal_issue 5
_journal_name_full Organometallics
_journal_page_first 1291
_journal_paper_doi 10.1021/om500104w
_journal_volume 33
_journal_year 2014
_chemical_formula_moiety 'C24 H36 B3 Br3 O6'
_chemical_formula_sum 'C24 H36 B3 Br3 O6'
_chemical_formula_weight 692.69
_chemical_name_systematic ?
_space_group_IT_number 15
_symmetry_cell_setting monoclinic
_symmetry_space_group_name_Hall '-C 2yc'
_symmetry_space_group_name_H-M 'C 1 2/c 1'
_atom_sites_solution_hydrogens geom
_atom_sites_solution_primary direct
_atom_sites_solution_secondary difmap
_audit_creation_method SHELXL-97
_cell_angle_alpha 90.00
_cell_angle_beta 118.509(3)
_cell_angle_gamma 90.00
_cell_formula_units_Z 16
_cell_length_a 36.6110(13)
_cell_length_b 10.6178(2)
_cell_length_c 35.8608(14)
_cell_measurement_reflns_used 41075
_cell_measurement_temperature 173(2)
_cell_measurement_theta_max 25.97
_cell_measurement_theta_min 1.94
_cell_volume 12249.8(8)
_computing_cell_refinement 'X-Area (Stoe & Cie, 2001)'
_computing_data_collection 'X-Area (Stoe & Cie, 2001)'
_computing_data_reduction 'X-Area (Stoe & Cie, 2001)'
_computing_molecular_graphics 'XP in SHELXTL-Plus (Sheldrick, 1991)'
_computing_publication_material SHELXL97
_computing_structure_refinement 'SHELXL97 (Sheldrick, 2008) '
_computing_structure_solution 'SHELXS97 (Sheldrick, 2008) '
_diffrn_ambient_temperature 173(2)
_diffrn_measured_fraction_theta_full 1.000
_diffrn_measured_fraction_theta_max 1.000
_diffrn_measurement_device_type 'STOE IPDS II two-circle-diffractometer'
_diffrn_measurement_method \w
_diffrn_radiation_monochromator 'Genix 3D multilayer optics'
_diffrn_radiation_source 'Genix 3D I\mS microfocus X-ray source'
_diffrn_radiation_type MoK\a
_diffrn_radiation_wavelength 0.71073
_diffrn_reflns_av_R_equivalents 0.0966
_diffrn_reflns_av_sigmaI/netI 0.0559
_diffrn_reflns_limit_h_max 43
_diffrn_reflns_limit_h_min -43
_diffrn_reflns_limit_k_max 12
_diffrn_reflns_limit_k_min -12
_diffrn_reflns_limit_l_max 42
_diffrn_reflns_limit_l_min -42
_diffrn_reflns_number 71212
_diffrn_reflns_theta_full 25.00
_diffrn_reflns_theta_max 25.03
_diffrn_reflns_theta_min 2.02
_diffrn_standards_number 0
_exptl_absorpt_coefficient_mu 3.986
_exptl_absorpt_correction_T_max 0.7410
_exptl_absorpt_correction_T_min 0.4882
_exptl_absorpt_correction_type multi-scan
_exptl_absorpt_process_details 'MULABS (Spek, 2003; Blessing, 1995)'
_exptl_crystal_colour colourless
_exptl_crystal_density_diffrn 1.502
_exptl_crystal_density_method 'not measured'
_exptl_crystal_description plate
_exptl_crystal_F_000 5568
_exptl_crystal_size_max 0.21
_exptl_crystal_size_mid 0.11
_exptl_crystal_size_min 0.08
_refine_diff_density_max 0.601
_refine_diff_density_min -0.649
_refine_diff_density_rms 0.076
_refine_ls_extinction_method none
_refine_ls_goodness_of_fit_ref 0.988
_refine_ls_hydrogen_treatment constr
_refine_ls_matrix_type full
_refine_ls_number_parameters 640
_refine_ls_number_reflns 10817
_refine_ls_number_restraints 185
_refine_ls_restrained_S_all 1.016
_refine_ls_R_factor_all 0.0670
_refine_ls_R_factor_gt 0.0420
_refine_ls_shift/su_max 0.002
_refine_ls_shift/su_mean 0.000
_refine_ls_structure_factor_coef Fsqd
_refine_ls_weighting_details 'calc w=1/[\s^2^(Fo^2^)+(0.0490P)^2^+0.0000P] where P=(Fo^2^+2Fc^2^)/3'
_refine_ls_weighting_scheme calc
_refine_ls_wR_factor_gt 0.0884
_refine_ls_wR_factor_ref 0.0961
_reflns_number_gt 8074
_reflns_number_total 10817
_reflns_threshold_expression I>2\s(I)
_cod_data_source_file om500104w_si_001.cif
_cod_data_source_block wa1387
_cod_depositor_comments
;
The following automatic conversions were performed:

'_symmetry_cell_setting' value 'Monoclinic' changed to 'monoclinic'
according to
/usr/data/users/saulius/crontab/automatic-downloads/current/ACS/lib/dictionaries/cif_core.dic
dictionary named 'cif_core.dic' version 2.4.2 from 2011-04-26.

Automatic conversion script
Id: cif_fix_values 2281 2013-09-26 08:29:07Z andrius 
;
_cod_original_cell_volume 12249.7(7)
_cod_original_sg_symbol_H-M C2/c
_cod_database_code 4082680

loop_
_symmetry_equiv_pos_as_xyz
'x, y, z'
'-x, y, -z+1/2'
'x+1/2, y+1/2, z'
'-x+1/2, y+1/2, -z+1/2'
'-x, -y, -z'
'x, -y, z-1/2'
'-x+1/2, -y+1/2, -z'
'x+1/2, -y+1/2, z-1/2'

loop_
_atom_site_label
_atom_site_type_symbol
_atom_site_fract_x
_atom_site_fract_y
_atom_site_fract_z
_atom_site_U_iso_or_equiv
_atom_site_adp_type
_atom_site_occupancy
_atom_site_symmetry_multiplicity
_atom_site_calc_flag
_atom_site_refinement_flags
_atom_site_disorder_assembly
_atom_site_disorder_group
Br1 Br 0.430742(17) 0.63903(5) 0.353794(16) 0.04749(14) Uani 1 1 d . . .
Br2 Br 0.368043(17) 1.05803(5) 0.402406(14) 0.04472(13) Uani 1 1 d . . .
Br3 Br 0.339270(15) 1.01599(5) 0.233857(13) 0.03918(12) Uani 1 1 d . . .
B1 B 0.38910(16) 0.7641(5) 0.26293(16) 0.0324(11) Uani 1 1 d . . .
B2 B 0.41720(16) 0.8050(4) 0.41936(15) 0.0315(11) Uani 1 1 d . . .
B3 B 0.32838(16) 1.1405(5) 0.30704(15) 0.0321(11) Uani 1 1 d . . .
C1 C 0.38357(13) 0.8351(4) 0.29818(13) 0.0317(10) Uani 1 1 d . . .
C2 C 0.40001(13) 0.7923(4) 0.33995(13) 0.0317(9) Uani 1 1 d . . .
C3 C 0.39643(13) 0.8548(4) 0.37210(13) 0.0322(9) Uani 1 1 d . . .
C4 C 0.37387(13) 0.9670(4) 0.35980(13) 0.0318(9) Uani 1 1 d . . .
C5 C 0.35549(13) 1.0177(4) 0.31932(12) 0.0299(9) Uani 1 1 d . . .
C6 C 0.36193(12) 0.9488(4) 0.28985(13) 0.0298(9) Uani 1 1 d . . .
O12 O 0.36117(10) 0.6773(3) 0.23671(10) 0.0433(8) Uani 1 1 d . . .
C13 C 0.37283(16) 0.6489(5) 0.20366(15) 0.0453(12) Uani 1 1 d . . .
C14 C 0.41937(15) 0.6888(4) 0.22543(15) 0.0402(11) Uani 1 1 d . . .
O15 O 0.42139(10) 0.7852(3) 0.25541(10) 0.0384(7) Uani 1 1 d . . .
C16 C 0.34533(18) 0.7283(7) 0.16563(16) 0.0645(17) Uani 1 1 d . . .
H16A H 0.3506 0.8176 0.1732 0.097 Uiso 1 1 calc R . .
H16B H 0.3161 0.7090 0.1567 0.097 Uiso 1 1 calc R . .
H16C H 0.3514 0.7098 0.1424 0.097 Uiso 1 1 calc R . .
C17 C 0.3659(2) 0.5091(6) 0.1935(2) 0.0667(18) Uani 1 1 d . . .
H17A H 0.3843 0.4602 0.2187 0.100 Uiso 1 1 calc R . .
H17B H 0.3720 0.4893 0.1703 0.100 Uiso 1 1 calc R . .
H17C H 0.3369 0.4878 0.1849 0.100 Uiso 1 1 calc R . .
C18 C 0.43380(18) 0.7470(5) 0.19591(17) 0.0533(14) Uani 1 1 d . . .
H18A H 0.4141 0.8125 0.1786 0.080 Uiso 1 1 calc R . .
H18B H 0.4352 0.6817 0.1773 0.080 Uiso 1 1 calc R . .
H18C H 0.4614 0.7844 0.2128 0.080 Uiso 1 1 calc R . .
C19 C 0.44930(18) 0.5860(5) 0.25216(17) 0.0508(13) Uani 1 1 d . . .
H19A H 0.4779 0.6179 0.2649 0.076 Uiso 1 1 calc R . .
H19B H 0.4465 0.5132 0.2342 0.076 Uiso 1 1 calc R . .
H19C H 0.4429 0.5607 0.2747 0.076 Uiso 1 1 calc R . .
O22 O 0.45610(10) 0.8367(3) 0.44869(9) 0.0375(7) Uani 1 1 d D . .
C23 C 0.46136(14) 0.7924(4) 0.48987(13) 0.0377(10) Uani 1 1 d D . .
C24 C 0.42769(14) 0.6895(4) 0.47679(14) 0.0432(11) Uani 1 1 d D . .
O25 O 0.39677(10) 0.7302(3) 0.43396(10) 0.0426(8) Uani 1 1 d D . .
C26 C 0.50593(15) 0.7478(5) 0.51621(17) 0.0532(14) Uani 1 1 d D . .
H26A H 0.5249 0.8195 0.5227 0.080 Uiso 1 1 calc R . .
H26B H 0.5122 0.6845 0.5002 0.080 Uiso 1 1 calc R . .
H26C H 0.5094 0.7106 0.5427 0.080 Uiso 1 1 calc R . .
C27 C 0.45359(17) 0.9054(5) 0.51140(15) 0.0509(13) Uani 1 1 d D . .
H27A H 0.4248 0.9341 0.4944 0.076 Uiso 1 1 calc R . .
H27B H 0.4726 0.9738 0.5139 0.076 Uiso 1 1 calc R . .
H27C H 0.4583 0.8811 0.5397 0.076 Uiso 1 1 calc R . .
C28 C 0.44238(19) 0.5604(5) 0.47116(19) 0.0640(16) Uani 1 1 d D . .
H28A H 0.4198 0.4993 0.4632 0.096 Uiso 1 1 calc R . .
H28B H 0.4663 0.5342 0.4979 0.096 Uiso 1 1 calc R . .
H28C H 0.4505 0.5644 0.4488 0.096 Uiso 1 1 calc R . .
C29 C 0.40744(18) 0.6808(6) 0.50486(18) 0.0672(17) Uani 1 1 d D . .
H29A H 0.3867 0.6133 0.4946 0.101 Uiso 1 1 calc R . .
H29B H 0.3939 0.7610 0.5042 0.101 Uiso 1 1 calc R . .
H29C H 0.4286 0.6625 0.5341 0.101 Uiso 1 1 calc R . .
O32 O 0.28655(9) 1.1359(3) 0.28642(10) 0.0403(7) Uani 1 1 d . . .
C33 C 0.27157(15) 1.2642(4) 0.28719(15) 0.0403(11) Uani 1 1 d . . .
C34 C 0.30964(16) 1.3455(4) 0.29505(16) 0.0435(12) Uani 1 1 d . . .
O35 O 0.34463(10) 1.2581(3) 0.31666(10) 0.0424(8) Uani 1 1 d . . .
C36 C 0.26027(19) 1.2652(6) 0.32245(19) 0.0615(15) Uani 1 1 d . . .
H36A H 0.2853 1.2517 0.3497 0.092 Uiso 1 1 calc R . .
H36B H 0.2402 1.1979 0.3177 0.092 Uiso 1 1 calc R . .
H36C H 0.2479 1.3467 0.3229 0.092 Uiso 1 1 calc R . .
C37 C 0.23302(18) 1.2861(6) 0.24482(19) 0.0651(16) Uani 1 1 d . . .
H37A H 0.2105 1.2312 0.2426 0.098 Uiso 1 1 calc R . .
H37B H 0.2393 1.2670 0.2217 0.098 Uiso 1 1 calc R . .
H37C H 0.2244 1.3743 0.2428 0.098 Uiso 1 1 calc R . .
C38 C 0.3106(2) 1.3882(6) 0.2553(2) 0.0713(18) Uani 1 1 d . . .
H38A H 0.3356 1.4388 0.2631 0.107 Uiso 1 1 calc R . .
H38B H 0.2859 1.4390 0.2380 0.107 Uiso 1 1 calc R . .
H38C H 0.3109 1.3144 0.2391 0.107 Uiso 1 1 calc R . .
C39 C 0.3166(2) 1.4586(5) 0.3241(2) 0.0703(18) Uani 1 1 d . . .
H39A H 0.3410 1.5058 0.3276 0.106 Uiso 1 1 calc R . .
H39B H 0.3211 1.4291 0.3519 0.106 Uiso 1 1 calc R . .
H39C H 0.2921 1.5134 0.3115 0.106 Uiso 1 1 calc R . .
Br1A Br 0.618015(15) 0.12261(4) 0.349754(14) 0.03967(12) Uani 1 1 d . . .
Br2A Br 0.542024(14) 0.52487(5) 0.391667(15) 0.04175(12) Uani 1 1 d . . .
Br3A Br 0.713909(15) 0.53672(5) 0.445086(16) 0.04535(13) Uani 1 1 d . . .
B1A B 0.70182(15) 0.2721(5) 0.40262(15) 0.0302(11) Uani 1 1 d . A .
B2A B 0.54280(16) 0.2546(5) 0.35547(16) 0.0329(11) Uani 1 1 d . B .
B3A B 0.63221(15) 0.6378(5) 0.44080(15) 0.0304(10) Uani 1 1 d . . .
C1A C 0.66113(13) 0.3331(4) 0.39950(12) 0.0297(9) Uani 1 1 d . . .
C2A C 0.62206(13) 0.2776(4) 0.37862(12) 0.0282(9) Uani 1 1 d . . .
C3A C 0.58565(13) 0.3271(4) 0.37606(12) 0.0306(9) Uani 1 1 d . . .
C4A C 0.59054(13) 0.4446(4) 0.39537(12) 0.0311(9) Uani 1 1 d . . .
C5A C 0.62759(13) 0.5091(4) 0.41655(12) 0.0295(9) Uani 1 1 d . . .
C6A C 0.66189(13) 0.4497(4) 0.41765(12) 0.0303(9) Uani 1 1 d . . .
O12A O 0.72240(10) 0.1795(3) 0.43045(10) 0.0471(8) Uani 1 1 d D . .
C13A C 0.7644(3) 0.1764(11) 0.4345(3) 0.049(3) Uiso 0.428(7) 1 d PD A 1
C13' C 0.7537(2) 0.1318(7) 0.4184(3) 0.040(2) Uiso 0.572(7) 1 d PD A 2
C14A C 0.75833(15) 0.2419(5) 0.39434(16) 0.0493(13) Uani 1 1 d D . .
O15A O 0.71929(10) 0.3110(3) 0.37883(10) 0.0442(8) Uani 1 1 d D A .
C16A C 0.7763(5) 0.0368(11) 0.4398(5) 0.074(4) Uiso 0.428(7) 1 d PD A 1
H16D H 0.7572 -0.0093 0.4142 0.111 Uiso 0.428(7) 1 calc PR A 1
H16E H 0.7745 0.0028 0.4643 0.111 Uiso 0.428(7) 1 calc PR A 1
H16F H 0.8048 0.0277 0.4444 0.111 Uiso 0.428(7) 1 calc PR A 1
C17A C 0.7933(5) 0.2504(15) 0.4741(4) 0.088(5) Uiso 0.428(7) 1 d PD A 1
H17D H 0.7847 0.3389 0.4704 0.132 Uiso 0.428(7) 1 calc PR A 1
H17E H 0.8219 0.2444 0.4787 0.132 Uiso 0.428(7) 1 calc PR A 1
H17F H 0.7919 0.2155 0.4987 0.132 Uiso 0.428(7) 1 calc PR A 1
C18A C 0.7414(5) 0.1383(12) 0.3573(4) 0.068(4) Uiso 0.428(7) 1 d PD A 1
H18D H 0.7191 0.0896 0.3583 0.102 Uiso 0.428(7) 1 calc PR A 1
H18E H 0.7641 0.0816 0.3613 0.102 Uiso 0.428(7) 1 calc PR A 1
H18F H 0.7305 0.1803 0.3297 0.102 Uiso 0.428(7) 1 calc PR A 1
C19A C 0.7913(4) 0.3138(15) 0.3921(5) 0.086(5) Uiso 0.428(7) 1 d PD A 1
H19D H 0.7807 0.3494 0.3636 0.129 Uiso 0.428(7) 1 calc PR A 1
H19E H 0.8148 0.2582 0.3983 0.129 Uiso 0.428(7) 1 calc PR A 1
H19F H 0.8004 0.3822 0.4130 0.129 Uiso 0.428(7) 1 calc PR A 1
C16' C 0.7357(3) 0.0171(9) 0.3898(3) 0.067(3) Uiso 0.572(7) 1 d PD A 2
H16G H 0.7112 0.0424 0.3634 0.100 Uiso 0.572(7) 1 calc PR A 2
H16H H 0.7277 -0.0464 0.4044 0.100 Uiso 0.572(7) 1 calc PR A 2
H16I H 0.7566 -0.0184 0.3831 0.100 Uiso 0.572(7) 1 calc PR A 2
C17' C 0.7920(3) 0.0935(11) 0.4592(3) 0.062(3) Uiso 0.572(7) 1 d PD A 2
H17G H 0.8036 0.1675 0.4774 0.094 Uiso 0.572(7) 1 calc PR A 2
H17H H 0.8129 0.0583 0.4524 0.094 Uiso 0.572(7) 1 calc PR A 2
H17I H 0.7843 0.0300 0.4740 0.094 Uiso 0.572(7) 1 calc PR A 2
C18' C 0.7703(3) 0.2192(10) 0.3610(3) 0.062(3) Uiso 0.572(7) 1 d PD A 2
H18G H 0.7718 0.2998 0.3485 0.093 Uiso 0.572(7) 1 calc PR A 2
H18H H 0.7495 0.1651 0.3389 0.093 Uiso 0.572(7) 1 calc PR A 2
H18I H 0.7975 0.1778 0.3735 0.093 Uiso 0.572(7) 1 calc PR A 2
C19' C 0.7911(3) 0.3404(9) 0.4267(3) 0.054(3) Uiso 0.572(7) 1 d PD A 2
H19G H 0.7842 0.3592 0.4494 0.081 Uiso 0.572(7) 1 calc PR A 2
H19H H 0.7902 0.4181 0.4116 0.081 Uiso 0.572(7) 1 calc PR A 2
H19I H 0.8191 0.3042 0.4391 0.081 Uiso 0.572(7) 1 calc PR A 2
O22A O 0.53348(11) 0.1705(4) 0.37737(10) 0.0634(12) Uani 1 1 d D . .
C23A C 0.4962(2) 0.0998(6) 0.34597(19) 0.0382(19) Uiso 0.676(10) 1 d PD B 1
C24A C 0.4750(2) 0.2065(7) 0.3129(2) 0.047(2) Uiso 0.676(10) 1 d PD B 1
C23' C 0.4858(3) 0.1622(12) 0.3509(3) 0.045(4) Uiso 0.324(10) 1 d PD B 2
C24' C 0.4849(4) 0.1559(11) 0.3077(3) 0.035(4) Uiso 0.324(10) 1 d PD B 2
O25A O 0.51308(12) 0.2689(4) 0.31572(11) 0.0739(14) Uani 1 1 d D . .
C26A C 0.5084(3) -0.0111(9) 0.3270(3) 0.070(3) Uiso 0.676(10) 1 d PD B 1
H26D H 0.5268 0.0186 0.3160 0.104 Uiso 0.676(10) 1 calc PR B 1
H26E H 0.4833 -0.0484 0.3038 0.104 Uiso 0.676(10) 1 calc PR B 1
H26F H 0.5229 -0.0747 0.3490 0.104 Uiso 0.676(10) 1 calc PR B 1
C27A C 0.4718(3) 0.0668(10) 0.3694(3) 0.051(2) Uiso 0.676(10) 1 d PD B 1
H27D H 0.4650 0.1442 0.3796 0.076 Uiso 0.676(10) 1 calc PR B 1
H27E H 0.4887 0.0119 0.3935 0.076 Uiso 0.676(10) 1 calc PR B 1
H27F H 0.4461 0.0231 0.3500 0.076 Uiso 0.676(10) 1 calc PR B 1
C28A C 0.4503(3) 0.2938(9) 0.3267(3) 0.071(3) Uiso 0.676(10) 1 d PD B 1
H28D H 0.4688 0.3283 0.3549 0.107 Uiso 0.676(10) 1 calc PR B 1
H28E H 0.4279 0.2460 0.3279 0.107 Uiso 0.676(10) 1 calc PR B 1
H28F H 0.4383 0.3629 0.3063 0.107 Uiso 0.676(10) 1 calc PR B 1
C29A C 0.4520(4) 0.1540(12) 0.2680(3) 0.083(4) Uiso 0.676(10) 1 d PD B 1
H29D H 0.4703 0.0967 0.2632 0.125 Uiso 0.676(10) 1 calc PR B 1
H29E H 0.4436 0.2235 0.2475 0.125 Uiso 0.676(10) 1 calc PR B 1
H29F H 0.4273 0.1082 0.2643 0.125 Uiso 0.676(10) 1 calc PR B 1
C26' C 0.4776(5) 0.0327(14) 0.3644(5) 0.043(5) Uiso 0.324(10) 1 d PD B 2
H26G H 0.4950 -0.0307 0.3606 0.064 Uiso 0.324(10) 1 calc PR B 2
H26H H 0.4483 0.0105 0.3471 0.064 Uiso 0.324(10) 1 calc PR B 2
H26I H 0.4844 0.0356 0.3944 0.064 Uiso 0.324(10) 1 calc PR B 2
C27' C 0.4596(7) 0.2682(18) 0.3536(8) 0.092(8) Uiso 0.324(10) 1 d PD B 2
H27G H 0.4693 0.3486 0.3482 0.137 Uiso 0.324(10) 1 calc PR B 2
H27H H 0.4620 0.2695 0.3821 0.137 Uiso 0.324(10) 1 calc PR B 2
H27I H 0.4304 0.2551 0.3325 0.137 Uiso 0.324(10) 1 calc PR B 2
C28' C 0.4452(4) 0.2001(16) 0.2695(4) 0.039(4) Uiso 0.324(10) 1 d PD B 2
H28G H 0.4363 0.2800 0.2763 0.059 Uiso 0.324(10) 1 calc PR B 2
H28H H 0.4234 0.1367 0.2624 0.059 Uiso 0.324(10) 1 calc PR B 2
H28I H 0.4502 0.2120 0.2453 0.059 Uiso 0.324(10) 1 calc PR B 2
C29' C 0.5022(7) 0.0302(16) 0.3024(7) 0.088(7) Uiso 0.324(10) 1 d PD B 2
H29G H 0.5301 0.0175 0.3263 0.132 Uiso 0.324(10) 1 calc PR B 2
H29H H 0.5037 0.0309 0.2759 0.132 Uiso 0.324(10) 1 calc PR B 2
H29I H 0.4839 -0.0383 0.3017 0.132 Uiso 0.324(10) 1 calc PR B 2
O32A O 0.64650(10) 0.6385(3) 0.48314(9) 0.0407(8) Uani 1 1 d . . .
C33A C 0.64174(16) 0.7674(4) 0.49462(14) 0.0405(11) Uani 1 1 d . . .
C34A C 0.63927(16) 0.8446(4) 0.45679(15) 0.0409(11) Uani 1 1 d . . .
O35A O 0.62371(10) 0.7514(3) 0.42223(9) 0.0398(7) Uani 1 1 d . . .
C36A C 0.67885(19) 0.7966(5) 0.53696(16) 0.0627(16) Uani 1 1 d . . .
H36D H 0.7042 0.7950 0.5341 0.094 Uiso 1 1 calc R . .
H36E H 0.6810 0.7335 0.5578 0.094 Uiso 1 1 calc R . .
H36F H 0.6755 0.8804 0.5464 0.094 Uiso 1 1 calc R . .
C37A C 0.60157(18) 0.7689(5) 0.49736(17) 0.0518(13) Uani 1 1 d . . .
H37D H 0.5781 0.7501 0.4694 0.078 Uiso 1 1 calc R . .
H37E H 0.5977 0.8523 0.5066 0.078 Uiso 1 1 calc R . .
H37F H 0.6030 0.7053 0.5178 0.078 Uiso 1 1 calc R . .
C38A C 0.6094(2) 0.9543(5) 0.44349(18) 0.0571(15) Uani 1 1 d . . .
H38D H 0.5826 0.9259 0.4403 0.086 Uiso 1 1 calc R . .
H38E H 0.6055 0.9878 0.4164 0.086 Uiso 1 1 calc R . .
H38F H 0.6207 1.0204 0.4652 0.086 Uiso 1 1 calc R . .
C39A C 0.68169(19) 0.8879(6) 0.4623(2) 0.0618(15) Uani 1 1 d . . .
H39D H 0.7008 0.8160 0.4708 0.093 Uiso 1 1 calc R . .
H39E H 0.6931 0.9532 0.4842 0.093 Uiso 1 1 calc R . .
H39F H 0.6782 0.9220 0.4354 0.093 Uiso 1 1 calc R . .

loop_
_atom_site_aniso_label
_atom_site_aniso_U_11
_atom_site_aniso_U_22
_atom_site_aniso_U_33
_atom_site_aniso_U_23
_atom_site_aniso_U_13
_atom_site_aniso_U_12
Br1 0.0521(3) 0.0376(3) 0.0521(3) -0.0020(2) 0.0243(2) 0.0155(2)
Br2 0.0620(3) 0.0411(3) 0.0384(2) 0.00118(19) 0.0299(2) 0.0164(2)
Br3 0.0383(3) 0.0461(3) 0.0324(2) -0.00122(19) 0.01631(19) 0.0029(2)
B1 0.029(3) 0.032(3) 0.037(3) -0.006(2) 0.017(2) -0.001(2)
B2 0.036(3) 0.024(2) 0.038(3) -0.004(2) 0.020(2) 0.002(2)
B3 0.037(3) 0.033(3) 0.035(3) -0.003(2) 0.024(2) 0.001(2)
C1 0.023(2) 0.031(2) 0.042(2) -0.0125(18) 0.0154(19) -0.0075(18)
C2 0.028(2) 0.029(2) 0.038(2) -0.0083(18) 0.0150(19) -0.0001(18)
C3 0.028(2) 0.033(2) 0.037(2) -0.0026(18) 0.0167(19) -0.0036(19)
C4 0.030(2) 0.028(2) 0.042(2) -0.0036(18) 0.022(2) -0.0005(19)
C5 0.022(2) 0.034(2) 0.033(2) -0.0039(17) 0.0125(18) -0.0013(18)
C6 0.022(2) 0.031(2) 0.034(2) -0.0050(17) 0.0117(17) -0.0029(18)
O12 0.0422(19) 0.051(2) 0.0476(18) -0.0240(15) 0.0305(16) -0.0166(16)
C13 0.047(3) 0.057(3) 0.044(3) -0.022(2) 0.031(2) -0.011(2)
C14 0.046(3) 0.039(3) 0.047(3) -0.014(2) 0.032(2) -0.003(2)
O15 0.0378(18) 0.0351(17) 0.0485(18) -0.0109(14) 0.0257(15) -0.0061(14)
C16 0.052(4) 0.103(5) 0.039(3) -0.018(3) 0.022(3) -0.001(3)
C17 0.081(4) 0.064(4) 0.076(4) -0.043(3) 0.054(4) -0.030(3)
C18 0.058(4) 0.058(3) 0.062(3) 0.000(3) 0.043(3) 0.002(3)
C19 0.061(3) 0.042(3) 0.067(3) 0.000(2) 0.045(3) 0.006(3)
O22 0.0380(18) 0.0388(17) 0.0382(16) 0.0033(13) 0.0202(15) 0.0010(14)
C23 0.037(3) 0.038(2) 0.039(2) 0.0102(19) 0.018(2) 0.011(2)
C24 0.037(3) 0.040(3) 0.048(3) 0.016(2) 0.017(2) 0.006(2)
O25 0.0344(18) 0.0406(18) 0.0498(19) 0.0112(15) 0.0176(16) 0.0040(15)
C26 0.036(3) 0.057(3) 0.058(3) 0.007(3) 0.015(2) 0.010(2)
C27 0.058(3) 0.051(3) 0.042(3) 0.005(2) 0.022(3) 0.015(3)
C28 0.065(4) 0.036(3) 0.074(4) 0.015(3) 0.019(3) 0.008(3)
C29 0.050(3) 0.087(5) 0.067(4) 0.038(3) 0.029(3) 0.007(3)
O32 0.0299(17) 0.0354(17) 0.0550(19) -0.0002(14) 0.0196(15) 0.0058(14)
C33 0.037(3) 0.035(2) 0.051(3) 0.003(2) 0.023(2) 0.012(2)
C34 0.042(3) 0.031(2) 0.060(3) 0.003(2) 0.026(2) 0.011(2)
O35 0.0324(18) 0.0311(17) 0.059(2) -0.0038(14) 0.0176(16) 0.0020(14)
C36 0.064(4) 0.063(4) 0.075(4) 0.006(3) 0.047(3) 0.018(3)
C37 0.050(3) 0.064(4) 0.070(4) 0.001(3) 0.019(3) 0.022(3)
C38 0.087(5) 0.057(4) 0.092(5) 0.029(3) 0.061(4) 0.022(3)
C39 0.077(4) 0.038(3) 0.099(5) -0.016(3) 0.043(4) 0.008(3)
Br1A 0.0400(3) 0.0354(2) 0.0431(2) -0.00907(19) 0.0193(2) -0.0028(2)
Br2A 0.0298(2) 0.0432(3) 0.0542(3) -0.0017(2) 0.0217(2) 0.0039(2)
Br3A 0.0298(2) 0.0468(3) 0.0560(3) -0.0156(2) 0.0176(2) -0.0066(2)
B1A 0.024(3) 0.033(3) 0.034(2) 0.000(2) 0.014(2) 0.002(2)
B2A 0.029(3) 0.032(3) 0.037(3) -0.001(2) 0.015(2) -0.003(2)
B3A 0.024(2) 0.032(3) 0.036(3) -0.003(2) 0.015(2) -0.005(2)
C1A 0.028(2) 0.035(2) 0.027(2) 0.0037(17) 0.0143(18) 0.0024(18)
C2A 0.028(2) 0.030(2) 0.026(2) 0.0008(16) 0.0124(18) -0.0019(18)
C3A 0.028(2) 0.036(2) 0.026(2) 0.0014(17) 0.0120(18) -0.0036(19)
C4A 0.025(2) 0.038(2) 0.030(2) 0.0030(18) 0.0124(18) 0.0016(19)
C5A 0.031(2) 0.031(2) 0.028(2) -0.0003(17) 0.0159(18) 0.0022(18)
C6A 0.026(2) 0.036(2) 0.027(2) -0.0017(17) 0.0109(17) -0.0038(19)
O12A 0.045(2) 0.054(2) 0.0479(19) 0.0166(16) 0.0266(16) 0.0172(17)
C14A 0.038(3) 0.058(3) 0.062(3) 0.006(3) 0.032(3) 0.013(2)
O15A 0.0347(18) 0.052(2) 0.0474(18) 0.0098(15) 0.0209(15) 0.0095(16)
O22A 0.044(2) 0.089(3) 0.0373(18) 0.0095(18) 0.0030(16) -0.037(2)
O25A 0.050(2) 0.112(4) 0.0365(19) 0.016(2) 0.0019(17) -0.045(2)
O32A 0.056(2) 0.0308(16) 0.0350(16) -0.0006(13) 0.0215(15) 0.0090(15)
C33A 0.050(3) 0.031(2) 0.037(2) -0.0062(19) 0.019(2) 0.006(2)
C34A 0.051(3) 0.031(2) 0.043(3) -0.0048(19) 0.024(2) 0.002(2)
O35A 0.049(2) 0.0327(17) 0.0395(17) -0.0013(13) 0.0222(15) 0.0011(15)
C36A 0.073(4) 0.055(3) 0.044(3) -0.016(3) 0.015(3) 0.003(3)
C37A 0.070(4) 0.043(3) 0.061(3) 0.003(2) 0.047(3) 0.006(3)
C38A 0.083(4) 0.036(3) 0.066(3) 0.011(2) 0.047(3) 0.014(3)
C39A 0.063(4) 0.052(3) 0.081(4) -0.017(3) 0.043(3) -0.020(3)

loop_
_atom_type_symbol
_atom_type_description
_atom_type_scat_dispersion_real
_atom_type_scat_dispersion_imag
_atom_type_scat_source
C C 0.0033 0.0016 'International Tables Vol C Tables 4.2.6.8 and 6.1.1.4'
H H 0.0000 0.0000 'International Tables Vol C Tables 4.2.6.8 and 6.1.1.4'
B B 0.0013 0.0007 'International Tables Vol C Tables 4.2.6.8 and 6.1.1.4'
Br Br -0.2901 2.4595 'International Tables Vol C Tables 4.2.6.8 and 6.1.1.4'
O O 0.0106 0.0060 'International Tables Vol C Tables 4.2.6.8 and 6.1.1.4'

loop_
_geom_angle_atom_site_label_1
_geom_angle_atom_site_label_2
_geom_angle_atom_site_label_3
_geom_angle
O15 B1 O12 114.4(4)
O15 B1 C1 123.0(4)
O12 B1 C1 122.6(4)
O22 B2 O25 114.6(4)
O22 B2 C3 122.8(4)
O25 B2 C3 122.6(4)
O32 B3 O35 114.8(4)
O32 B3 C5 121.7(4)
O35 B3 C5 123.5(4)
C6 C1 C2 114.9(4)
C6 C1 B1 121.5(4)
C2 C1 B1 123.6(4)
C3 C2 C1 124.8(4)
C3 C2 Br1 118.0(3)
C1 C2 Br1 117.1(3)
C2 C3 C4 114.9(4)
C2 C3 B2 122.8(4)
C4 C3 B2 122.3(4)
C5 C4 C3 125.6(4)
C5 C4 Br2 117.3(3)
C3 C4 Br2 117.1(3)
C4 C5 C6 114.7(4)
C4 C5 B3 122.9(4)
C6 C5 B3 122.4(4)
C5 C6 C1 125.1(4)
C5 C6 Br3 117.1(3)
C1 C6 Br3 117.8(3)
B1 O12 C13 106.5(4)
O12 C13 C16 106.8(4)
O12 C13 C17 108.3(4)
C16 C13 C17 111.5(5)
O12 C13 C14 102.1(3)
C16 C13 C14 113.6(5)
C17 C13 C14 113.8(5)
O15 C14 C19 105.7(4)
O15 C14 C18 108.3(4)
C19 C14 C18 110.2(4)
O15 C14 C13 102.6(3)
C19 C14 C13 114.1(4)
C18 C14 C13 115.0(4)
B1 O15 C14 106.8(3)
C13 C16 H16A 109.5
C13 C16 H16B 109.5
H16A C16 H16B 109.5
C13 C16 H16C 109.5
H16A C16 H16C 109.5
H16B C16 H16C 109.5
C13 C17 H17A 109.5
C13 C17 H17B 109.5
H17A C17 H17B 109.5
C13 C17 H17C 109.5
H17A C17 H17C 109.5
H17B C17 H17C 109.5
C14 C18 H18A 109.5
C14 C18 H18B 109.5
H18A C18 H18B 109.5
C14 C18 H18C 109.5
H18A C18 H18C 109.5
H18B C18 H18C 109.5
C14 C19 H19A 109.5
C14 C19 H19B 109.5
H19A C19 H19B 109.5
C14 C19 H19C 109.5
H19A C19 H19C 109.5
H19B C19 H19C 109.5
B2 O22 C23 106.6(3)
O22 C23 C26 108.1(4)
O22 C23 C27 106.8(3)
C26 C23 C27 109.6(4)
O22 C23 C24 102.6(3)
C26 C23 C24 115.7(4)
C27 C23 C24 113.3(4)
O25 C24 C29 109.6(4)
O25 C24 C28 105.7(4)
C29 C24 C28 110.5(4)
O25 C24 C23 102.4(3)
C29 C24 C23 114.5(4)
C28 C24 C23 113.4(4)
B2 O25 C24 106.5(3)
C23 C26 H26A 109.5
C23 C26 H26B 109.5
H26A C26 H26B 109.5
C23 C26 H26C 109.5
H26A C26 H26C 109.5
H26B C26 H26C 109.5
C23 C27 H27A 109.5
C23 C27 H27B 109.5
H27A C27 H27B 109.5
C23 C27 H27C 109.5
H27A C27 H27C 109.5
H27B C27 H27C 109.5
C24 C28 H28A 109.5
C24 C28 H28B 109.5
H28A C28 H28B 109.5
C24 C28 H28C 109.5
H28A C28 H28C 109.5
H28B C28 H28C 109.5
C24 C29 H29A 109.5
C24 C29 H29B 109.5
H29A C29 H29B 109.5
C24 C29 H29C 109.5
H29A C29 H29C 109.5
H29B C29 H29C 109.5
B3 O32 C33 107.0(4)
O32 C33 C36 106.0(4)
O32 C33 C37 107.4(4)
C36 C33 C37 110.0(5)
O32 C33 C34 102.0(3)
C36 C33 C34 115.3(4)
C37 C33 C34 115.0(4)
O35 C34 C38 106.3(4)
O35 C34 C39 108.5(4)
C38 C34 C39 109.6(5)
O35 C34 C33 103.1(4)
C38 C34 C33 114.8(5)
C39 C34 C33 113.9(4)
B3 O35 C34 106.3(4)
C33 C36 H36A 109.5
C33 C36 H36B 109.5
H36A C36 H36B 109.5
C33 C36 H36C 109.5
H36A C36 H36C 109.5
H36B C36 H36C 109.5
C33 C37 H37A 109.5
C33 C37 H37B 109.5
H37A C37 H37B 109.5
C33 C37 H37C 109.5
H37A C37 H37C 109.5
H37B C37 H37C 109.5
C34 C38 H38A 109.5
C34 C38 H38B 109.5
H38A C38 H38B 109.5
C34 C38 H38C 109.5
H38A C38 H38C 109.5
H38B C38 H38C 109.5
C34 C39 H39A 109.5
C34 C39 H39B 109.5
H39A C39 H39B 109.5
C34 C39 H39C 109.5
H39A C39 H39C 109.5
H39B C39 H39C 109.5
O12A B1A O15A 115.2(4)
O12A B1A C1A 121.8(4)
O15A B1A C1A 123.0(4)
O25A B2A O22A 113.5(4)
O25A B2A C3A 124.7(4)
O22A B2A C3A 121.8(4)
O35A B3A O32A 115.3(4)
O35A B3A C5A 124.4(4)
O32A B3A C5A 120.3(4)
C2A C1A C6A 114.5(4)
C2A C1A B1A 123.9(4)
C6A C1A B1A 121.6(4)
C1A C2A C3A 125.5(4)
C1A C2A Br1A 116.8(3)
C3A C2A Br1A 117.7(3)
C2A C3A C4A 114.4(4)
C2A C3A B2A 123.5(4)
C4A C3A B2A 122.1(4)
C5A C4A C3A 125.2(4)
C5A C4A Br2A 116.9(3)
C3A C4A Br2A 117.9(3)
C4A C5A C6A 115.4(4)
C4A C5A B3A 123.3(4)
C6A C5A B3A 121.2(4)
C5A C6A C1A 125.0(4)
C5A C6A Br3A 117.4(3)
C1A C6A Br3A 117.6(3)
B1A O12A C13A 106.1(5)
B1A O12A C13' 105.6(4)
O12A C13A C14A 102.9(6)
O12A C13A C17A 107.8(9)
C14A C13A C17A 111.8(10)
O12A C13A C16A 104.8(9)
C14A C13A C16A 117.9(9)
C17A C13A C16A 110.7(10)
O12A C13' C14A 102.3(5)
O12A C13' C17' 107.3(6)
C14A C13' C17' 116.9(7)
O12A C13' C16' 108.7(7)
C14A C13' C16' 111.3(7)
C17' C13' C16' 109.8(7)
O15A C14A C19A 113.6(8)
O15A C14A C18' 112.9(5)
C19A C14A C18' 57.9(8)
O15A C14A C13' 104.5(4)
C19A C14A C13' 139.1(8)
C18' C14A C13' 119.6(6)
O15A C14A C13A 105.5(5)
C19A C14A C13A 122.7(8)
C18' C14A C13A 136.7(7)
O15A C14A C19' 102.0(5)
C18' C14A C19' 106.5(6)
C13' C14A C19' 110.0(6)
C13A C14A C19' 83.8(6)
O15A C14A C18A 96.2(6)
C19A C14A C18A 108.5(9)
C13' C14A C18A 80.6(7)
C13A C14A C18A 107.1(7)
C19' C14A C18A 155.6(7)
B1A O15A C14A 106.1(3)
C13A C16A H16D 109.5
C13A C16A H16E 109.5
H16D C16A H16E 109.5
C13A C16A H16F 109.5
H16D C16A H16F 109.5
H16E C16A H16F 109.5
C13A C17A H17D 109.5
C13A C17A H17E 109.5
H17D C17A H17E 109.5
C13A C17A H17F 109.5
H17D C17A H17F 109.5
H17E C17A H17F 109.5
C14A C18A H18D 109.5
C14A C18A H18E 109.5
H18D C18A H18E 109.5
C14A C18A H18F 109.5
H18D C18A H18F 109.5
H18E C18A H18F 109.5
C14A C19A H19D 109.5
C14A C19A H19E 109.5
H19D C19A H19E 109.5
C14A C19A H19F 109.5
H19D C19A H19F 109.5
H19E C19A H19F 109.5
C13' C16' H16G 109.5
C13' C16' H16H 109.5
H16G C16' H16H 109.5
C13' C16' H16I 109.5
H16G C16' H16I 109.5
H16H C16' H16I 109.5
C13' C17' H17G 109.5
C13' C17' H17H 109.5
H17G C17' H17H 109.5
C13' C17' H17I 109.5
H17G C17' H17I 109.5
H17H C17' H17I 109.5
C14A C18' H18G 109.5
C14A C18' H18H 109.5
H18G C18' H18H 109.5
C14A C18' H18I 109.5
H18G C18' H18I 109.5
H18H C18' H18I 109.5
C14A C19' H19G 109.5
C14A C19' H19H 109.5
H19G C19' H19H 109.5
C14A C19' H19I 109.5
H19G C19' H19I 109.5
H19H C19' H19I 109.5
B2A O22A C23A 106.9(4)
B2A O22A C23' 102.0(5)
O22A C23A C26A 111.5(6)
O22A C23A C27A 105.3(5)
C26A C23A C27A 116.0(7)
O22A C23A C24A 98.8(5)
C26A C23A C24A 111.6(6)
C27A C23A C24A 112.1(6)
O25A C24A C29A 105.0(6)
O25A C24A C28A 112.6(6)
C29A C24A C28A 116.8(8)
O25A C24A C23A 99.2(5)
C29A C24A C23A 111.3(7)
C28A C24A C23A 110.5(7)
C27' C23' C24' 113.0(12)
C27' C23' C26' 114.8(13)
C24' C23' C26' 111.6(11)
C27' C23' O22A 119.0(12)
C24' C23' O22A 95.5(7)
C26' C23' O22A 100.9(9)
O25A C24' C28' 101.5(9)
O25A C24' C29' 115.4(12)
C28' C24' C29' 115.7(12)
O25A C24' C23' 95.1(7)
C28' C24' C23' 116.4(11)
C29' C24' C23' 110.7(12)
B2A O25A C24A 106.3(4)
B2A O25A C24' 104.4(5)
C23A C26A H26D 109.5
C23A C26A H26E 109.5
H26D C26A H26E 109.5
C23A C26A H26F 109.5
H26D C26A H26F 109.5
H26E C26A H26F 109.5
C23A C27A H27D 109.5
C23A C27A H27E 109.5
H27D C27A H27E 109.5
C23A C27A H27F 109.5
H27D C27A H27F 109.5
H27E C27A H27F 109.5
C24A C28A H28D 109.5
C24A C28A H28E 109.5
H28D C28A H28E 109.5
C24A C28A H28F 109.5
H28D C28A H28F 109.5
H28E C28A H28F 109.5
C24A C29A H29D 109.5
C24A C29A H29E 109.5
H29D C29A H29E 109.5
C24A C29A H29F 109.5
H29D C29A H29F 109.5
H29E C29A H29F 109.5
C23' C26' H26G 109.5
C23' C26' H26H 109.5
H26G C26' H26H 109.5
C23' C26' H26I 109.5
H26G C26' H26I 109.5
H26H C26' H26I 109.5
C23' C27' H27G 109.5
C23' C27' H27H 109.5
H27G C27' H27H 109.5
C23' C27' H27I 109.5
H27G C27' H27I 109.5
H27H C27' H27I 109.5
C24' C28' H28G 109.5
C24' C28' H28H 109.5
H28G C28' H28H 109.5
C24' C28' H28I 109.5
H28G C28' H28I 109.5
H28H C28' H28I 109.5
C24' C29' H29G 109.5
C24' C29' H29H 109.5
H29G C29' H29H 109.5
C24' C29' H29I 109.5
H29G C29' H29I 109.5
H29H C29' H29I 109.5
B3A O32A C33A 106.7(3)
O32A C33A C36A 107.7(4)
O32A C33A C37A 106.1(4)
C36A C33A C37A 111.5(4)
O32A C33A C34A 102.3(3)
C36A C33A C34A 114.9(5)
C37A C33A C34A 113.4(4)
O35A C34A C38A 108.8(4)
O35A C34A C39A 105.7(4)
C38A C34A C39A 110.1(4)
O35A C34A C33A 102.7(3)
C38A C34A C33A 114.5(4)
C39A C34A C33A 114.3(4)
B3A O35A C34A 106.4(3)
C33A C36A H36D 109.5
C33A C36A H36E 109.5
H36D C36A H36E 109.5
C33A C36A H36F 109.5
H36D C36A H36F 109.5
H36E C36A H36F 109.5
C33A C37A H37D 109.5
C33A C37A H37E 109.5
H37D C37A H37E 109.5
C33A C37A H37F 109.5
H37D C37A H37F 109.5
H37E C37A H37F 109.5
C34A C38A H38D 109.5
C34A C38A H38E 109.5
H38D C38A H38E 109.5
C34A C38A H38F 109.5
H38D C38A H38F 109.5
H38E C38A H38F 109.5
C34A C39A H39D 109.5
C34A C39A H39E 109.5
H39D C39A H39E 109.5
C34A C39A H39F 109.5
H39D C39A H39F 109.5
H39E C39A H39F 109.5

loop_
_geom_bond_atom_site_label_1
_geom_bond_atom_site_label_2
_geom_bond_distance
Br1 C2 1.905(4)
Br2 C4 1.904(4)
Br3 C6 1.907(4)
B1 O15 1.351(6)
B1 O12 1.365(6)
B1 C1 1.566(6)
B2 O22 1.348(6)
B2 O25 1.356(6)
B2 C3 1.581(6)
B3 O32 1.346(6)
B3 O35 1.356(6)
B3 C5 1.569(7)
C1 C6 1.396(6)
C1 C2 1.397(6)
C2 C3 1.390(6)
C3 C4 1.395(6)
C4 C5 1.385(6)
C5 C6 1.394(6)
O12 C13 1.470(5)
C13 C16 1.507(8)
C13 C17 1.520(7)
C13 C14 1.556(7)
C14 O15 1.461(5)
C14 C19 1.519(7)
C14 C18 1.522(7)
C16 H16A 0.9800
C16 H16B 0.9800
C16 H16C 0.9800
C17 H17A 0.9800
C17 H17B 0.9800
C17 H17C 0.9800
C18 H18A 0.9800
C18 H18B 0.9800
C18 H18C 0.9800
C19 H19A 0.9800
C19 H19B 0.9800
C19 H19C 0.9800
O22 C23 1.472(5)
C23 C26 1.519(6)
C23 C27 1.526(6)
C23 C24 1.543(6)
C24 O25 1.472(5)
C24 C29 1.511(7)
C24 C28 1.521(7)
C26 H26A 0.9800
C26 H26B 0.9800
C26 H26C 0.9800
C27 H27A 0.9800
C27 H27B 0.9800
C27 H27C 0.9800
C28 H28A 0.9800
C28 H28B 0.9800
C28 H28C 0.9800
C29 H29A 0.9800
C29 H29B 0.9800
C29 H29C 0.9800
O32 C33 1.473(5)
C33 C36 1.507(7)
C33 C37 1.519(7)
C33 C34 1.547(7)
C34 O35 1.467(5)
C34 C38 1.511(7)
C34 C39 1.530(7)
C36 H36A 0.9800
C36 H36B 0.9800
C36 H36C 0.9800
C37 H37A 0.9800
C37 H37B 0.9800
C37 H37C 0.9800
C38 H38A 0.9800
C38 H38B 0.9800
C38 H38C 0.9800
C39 H39A 0.9800
C39 H39B 0.9800
C39 H39C 0.9800
Br1A C2A 1.911(4)
Br2A C4A 1.917(4)
Br3A C6A 1.913(4)
B1A O12A 1.346(6)
B1A O15A 1.352(6)
B1A C1A 1.579(6)
B2A O25A 1.326(6)
B2A O22A 1.337(6)
B2A C3A 1.579(6)
B3A O35A 1.340(6)
B3A O32A 1.349(6)
B3A C5A 1.585(6)
C1A C2A 1.390(6)
C1A C6A 1.393(6)
C2A C3A 1.395(6)
C3A C4A 1.397(6)
C4A C5A 1.379(6)
C5A C6A 1.389(6)
O12A C13A 1.477(10)
O12A C13' 1.493(8)
C13A C14A 1.515(10)
C13A C17A 1.523(13)
C13A C16A 1.530(13)
C13' C14A 1.511(8)
C13' C17' 1.521(10)
C13' C16' 1.525(11)
C14A O15A 1.460(5)
C14A C19A 1.462(12)
C14A C18' 1.476(9)
C14A C19' 1.597(9)
C14A C18A 1.604(11)
C16A H16D 0.9800
C16A H16E 0.9800
C16A H16F 0.9800
C17A H17D 0.9800
C17A H17E 0.9800
C17A H17F 0.9800
C18A H18D 0.9800
C18A H18E 0.9800
C18A H18F 0.9800
C19A H19D 0.9800
C19A H19E 0.9800
C19A H19F 0.9800
C16' H16G 0.9800
C16' H16H 0.9800
C16' H16I 0.9800
C17' H17G 0.9800
C17' H17H 0.9800
C17' H17I 0.9800
C18' H18G 0.9800
C18' H18H 0.9800
C18' H18I 0.9800
C19' H19G 0.9800
C19' H19H 0.9800
C19' H19I 0.9800
O22A C23A 1.492(7)
O22A C23' 1.542(11)
C23A C26A 1.530(10)
C23A C27A 1.531(9)
C23A C24A 1.554(8)
C24A O25A 1.503(8)
C24A C29A 1.523(10)
C24A C28A 1.533(10)
C23' C27' 1.512(14)
C23' C24' 1.535(12)
C23' C26' 1.535(14)
C24' O25A 1.518(11)
C24' C28' 1.519(13)
C24' C29' 1.527(14)
C26A H26D 0.9800
C26A H26E 0.9800
C26A H26F 0.9800
C27A H27D 0.9800
C27A H27E 0.9800
C27A H27F 0.9800
C28A H28D 0.9800
C28A H28E 0.9800
C28A H28F 0.9800
C29A H29D 0.9800
C29A H29E 0.9800
C29A H29F 0.9800
C26' H26G 0.9800
C26' H26H 0.9800
C26' H26I 0.9800
C27' H27G 0.9800
C27' H27H 0.9800
C27' H27I 0.9800
C28' H28G 0.9800
C28' H28H 0.9800
C28' H28I 0.9800
C29' H29G 0.9800
C29' H29H 0.9800
C29' H29I 0.9800
O32A C33A 1.464(5)
C33A C36A 1.509(7)
C33A C37A 1.520(7)
C33A C34A 1.550(7)
C34A O35A 1.472(5)
C34A C38A 1.511(7)
C34A C39A 1.539(7)
C36A H36D 0.9800
C36A H36E 0.9800
C36A H36F 0.9800
C37A H37D 0.9800
C37A H37E 0.9800
C37A H37F 0.9800
C38A H38D 0.9800
C38A H38E 0.9800
C38A H38F 0.9800
C39A H39D 0.9800
C39A H39E 0.9800
C39A H39F 0.9800

loop_
_geom_torsion_atom_site_label_1
_geom_torsion_atom_site_label_2
_geom_torsion_atom_site_label_3
_geom_torsion_atom_site_label_4
_geom_torsion
O15 B1 C1 C6 89.3(6)
O12 B1 C1 C6 -89.5(6)
O15 B1 C1 C2 -89.7(6)
O12 B1 C1 C2 91.5(6)
C6 C1 C2 C3 -0.6(6)
B1 C1 C2 C3 178.4(4)
C6 C1 C2 Br1 -179.0(3)
B1 C1 C2 Br1 0.1(6)
C1 C2 C3 C4 1.1(6)
Br1 C2 C3 C4 179.4(3)
C1 C2 C3 B2 -177.5(4)
Br1 C2 C3 B2 0.9(6)
O22 B2 C3 C2 89.2(5)
O25 B2 C3 C2 -93.0(6)
O22 B2 C3 C4 -89.2(6)
O25 B2 C3 C4 88.6(5)
C2 C3 C4 C5 0.2(6)
B2 C3 C4 C5 178.7(4)
C2 C3 C4 Br2 -179.6(3)
B2 C3 C4 Br2 -1.1(6)
C3 C4 C5 C6 -1.7(6)
Br2 C4 C5 C6 178.1(3)
C3 C4 C5 B3 176.4(4)
Br2 C4 C5 B3 -3.8(6)
O32 B3 C5 C4 -100.7(5)
O35 B3 C5 C4 78.2(6)
O32 B3 C5 C6 77.3(6)
O35 B3 C5 C6 -103.8(5)
C4 C5 C6 C1 2.3(6)
B3 C5 C6 C1 -175.9(4)
C4 C5 C6 Br3 -177.8(3)
B3 C5 C6 Br3 4.0(5)
C2 C1 C6 C5 -1.2(6)
B1 C1 C6 C5 179.8(4)
C2 C1 C6 Br3 178.9(3)
B1 C1 C6 Br3 -0.2(5)
O15 B1 O12 C13 -8.7(5)
C1 B1 O12 C13 170.2(4)
B1 O12 C13 C16 -97.6(5)
B1 O12 C13 C17 142.3(5)
B1 O12 C13 C14 21.9(5)
O12 C13 C14 O15 -26.9(5)
C16 C13 C14 O15 87.7(4)
C17 C13 C14 O15 -143.3(4)
O12 C13 C14 C19 86.9(5)
C16 C13 C14 C19 -158.5(4)
C17 C13 C14 C19 -29.5(6)
O12 C13 C14 C18 -144.3(4)
C16 C13 C14 C18 -29.7(6)
C17 C13 C14 C18 99.3(5)
O12 B1 O15 C14 -9.9(5)
C1 B1 O15 C14 171.2(4)
C19 C14 O15 B1 -97.1(4)
C18 C14 O15 B1 144.8(4)
C13 C14 O15 B1 22.8(5)
O25 B2 O22 C23 -8.2(5)
C3 B2 O22 C23 169.7(4)
B2 O22 C23 C26 144.3(4)
B2 O22 C23 C27 -97.9(4)
B2 O22 C23 C24 21.6(4)
O22 C23 C24 O25 -26.4(4)
C26 C23 C24 O25 -143.8(4)
C27 C23 C24 O25 88.5(4)
O22 C23 C24 C29 -144.9(4)
C26 C23 C24 C29 97.7(5)
C27 C23 C24 C29 -30.1(5)
O22 C23 C24 C28 87.0(4)
C26 C23 C24 C28 -30.4(6)
C27 C23 C24 C28 -158.2(4)
O22 B2 O25 C24 -9.9(5)
C3 B2 O25 C24 172.2(4)
C29 C24 O25 B2 144.4(4)
C28 C24 O25 B2 -96.5(4)
C23 C24 O25 B2 22.4(4)
O35 B3 O32 C33 -9.3(5)
C5 B3 O32 C33 169.7(4)
B3 O32 C33 C36 -99.6(5)
B3 O32 C33 C37 142.8(4)
B3 O32 C33 C34 21.4(4)
O32 C33 C34 O35 -25.4(4)
C36 C33 C34 O35 89.0(5)
C37 C33 C34 O35 -141.4(4)
O32 C33 C34 C38 89.7(5)
C36 C33 C34 C38 -155.8(5)
C37 C33 C34 C38 -26.2(6)
O32 C33 C34 C39 -142.8(4)
C36 C33 C34 C39 -28.3(6)
C37 C33 C34 C39 101.3(5)
O32 B3 O35 C34 -8.2(5)
C5 B3 O35 C34 172.8(4)
C38 C34 O35 B3 -100.1(5)
C39 C34 O35 B3 142.1(4)
C33 C34 O35 B3 21.0(5)
O12A B1A C1A C2A -78.8(6)
O15A B1A C1A C2A 103.4(5)
O12A B1A C1A C6A 101.7(5)
O15A B1A C1A C6A -76.0(6)
C6A C1A C2A C3A -2.1(6)
B1A C1A C2A C3A 178.4(4)
C6A C1A C2A Br1A 176.0(3)
B1A C1A C2A Br1A -3.5(5)
C1A C2A C3A C4A 2.4(6)
Br1A C2A C3A C4A -175.7(3)
C1A C2A C3A B2A -174.3(4)
Br1A C2A C3A B2A 7.6(5)
O25A B2A C3A C2A -95.7(6)
O22A B2A C3A C2A 83.7(6)
O25A B2A C3A C4A 87.8(6)
O22A B2A C3A C4A -92.8(6)
C2A C3A C4A C5A -1.6(6)
B2A C3A C4A C5A 175.1(4)
C2A C3A C4A Br2A 177.4(3)
B2A C3A C4A Br2A -5.8(5)
C3A C4A C5A C6A 0.7(6)
Br2A C4A C5A C6A -178.3(3)
C3A C4A C5A B3A -175.5(4)
Br2A C4A C5A B3A 5.4(5)
O35A B3A C5A C4A -84.0(6)
O32A B3A C5A C4A 97.7(5)
O35A B3A C5A C6A 100.0(5)
O32A B3A C5A C6A -78.3(6)
C4A C5A C6A C1A -0.4(6)
B3A C5A C6A C1A 175.9(4)
C4A C5A C6A Br3A 178.1(3)
B3A C5A C6A Br3A -5.6(5)
C2A C1A C6A C5A 1.0(6)
B1A C1A C6A C5A -179.5(4)
C2A C1A C6A Br3A -177.5(3)
B1A C1A C6A Br3A 2.0(5)
O15A B1A O12A C13A 16.3(7)
C1A B1A O12A C13A -161.6(6)
O15A B1A O12A C13' -12.1(6)
C1A B1A O12A C13' 170.0(5)
B1A O12A C13A C14A -20.5(8)
C13' O12A C13A C14A 72.5(9)
B1A O12A C13A C17A 97.8(9)
C13' O12A C13A C17A -169.2(15)
B1A O12A C13A C16A -144.3(8)
C13' O12A C13A C16A -51.3(11)
B1A O12A C13' C14A 22.2(6)
C13A O12A C13' C14A -72.7(10)
B1A O12A C13' C17' 145.8(6)
C13A O12A C13' C17' 50.9(11)
B1A O12A C13' C16' -95.5(6)
C13A O12A C13' C16' 169.5(13)
O12A C13' C14A O15A -24.4(6)
C17' C13' C14A O15A -141.3(7)
C16' C13' C14A O15A 91.5(7)
O12A C13' C14A C19A 134.1(12)
C17' C13' C14A C19A 17.2(15)
C16' C13' C14A C19A -110.0(13)
O12A C13' C14A C18' -152.0(6)
C17' C13' C14A C18' 91.2(9)
C16' C13' C14A C18' -36.1(10)
O12A C13' C14A C13A 71.2(10)
C17' C13' C14A C13A -45.7(11)
C16' C13' C14A C13A -172.9(14)
O12A C13' C14A C19' 84.4(6)
C17' C13' C14A C19' -32.5(9)
C16' C13' C14A C19' -159.7(7)
O12A C13' C14A C18A -118.4(7)
C17' C13' C14A C18A 124.7(9)
C16' C13' C14A C18A -2.5(8)
O12A C13A C14A O15A 18.1(8)
C17A C13A C14A O15A -97.3(10)
C16A C13A C14A O15A 132.7(10)
O12A C13A C14A C19A 150.2(10)
C17A C13A C14A C19A 34.7(14)
C16A C13A C14A C19A -95.2(14)
O12A C13A C14A C18' -133.7(9)
C17A C13A C14A C18' 110.9(12)
C16A C13A C14A C18' -19.0(16)
O12A C13A C14A C13' -73.6(10)
C17A C13A C14A C13' 170.9(17)
C16A C13A C14A C13' 41.0(11)
O12A C13A C14A C19' 118.8(7)
C17A C13A C14A C19' 3.4(10)
C16A C13A C14A C19' -126.6(11)
O12A C13A C14A C18A -83.6(9)
C17A C13A C14A C18A 161.0(10)
C16A C13A C14A C18A 31.1(12)
O12A B1A O15A C14A -4.2(5)
C1A B1A O15A C14A 173.7(4)
C19A C14A O15A B1A -146.5(8)
C18' C14A O15A B1A 149.9(6)
C13' C14A O15A B1A 18.3(6)
C13A C14A O15A B1A -9.4(7)
C19' C14A O15A B1A -96.2(5)
C18A C14A O15A B1A 100.2(6)
O25A B2A O22A C23A 12.8(6)
C3A B2A O22A C23A -166.7(5)
O25A B2A O22A C23' -19.4(7)
C3A B2A O22A C23' 161.2(6)
B2A O22A C23A C26A 85.8(7)
C23' O22A C23A C26A 171.2(12)
B2A O22A C23A C27A -147.5(6)
C23' O22A C23A C27A -62.1(10)
B2A O22A C23A C24A -31.6(6)
C23' O22A C23A C24A 53.8(9)
O22A C23A C24A O25A 36.7(6)
C26A C23A C24A O25A -80.7(7)
C27A C23A C24A O25A 147.3(6)
O22A C23A C24A C29A 146.9(7)
C26A C23A C24A C29A 29.5(9)
C27A C23A C24A C29A -102.6(9)
O22A C23A C24A C28A -81.7(7)
C26A C23A C24A C28A 160.9(7)
C27A C23A C24A C28A 28.9(9)
B2A O22A C23' C27' -75.7(13)
C23A O22A C23' C27' -178.6(18)
B2A O22A C23' C24' 44.5(8)
C23A O22A C23' C24' -58.4(8)
B2A O22A C23' C26' 157.7(9)
C23A O22A C23' C26' 54.8(11)
C27' C23' C24' O25A 74.8(13)
C26' C23' C24' O25A -154.0(10)
O22A C23' C24' O25A -50.0(8)
C27' C23' C24' C28' -30.7(17)
C26' C23' C24' C28' 100.5(14)
O22A C23' C24' C28' -155.4(10)
C27' C23' C24' C29' -165.5(15)
C26' C23' C24' C29' -34.4(16)
O22A C23' C24' C29' 69.7(12)
O22A B2A O25A C24A 13.4(7)
C3A B2A O25A C24A -167.1(5)
O22A B2A O25A C24' -15.2(7)
C3A B2A O25A C24' 164.2(6)
C29A C24A O25A B2A -147.1(7)
C28A C24A O25A B2A 84.9(7)
C23A C24A O25A B2A -32.0(6)
C29A C24A O25A C24' -57.2(11)
C28A C24A O25A C24' 174.8(13)
C23A C24A O25A C24' 57.9(10)
C28' C24' O25A B2A 160.7(8)
C29' C24' O25A B2A -73.4(12)
C23' C24' O25A B2A 42.4(8)
C28' C24' O25A C24A 62.8(12)
C29' C24' O25A C24A -171.2(17)
C23' C24' O25A C24A -55.4(9)
O35A B3A O32A C33A 9.1(5)
C5A B3A O32A C33A -172.5(4)
B3A O32A C33A C36A -142.6(4)
B3A O32A C33A C37A 97.8(4)
B3A O32A C33A C34A -21.2(5)
O32A C33A C34A O35A 25.2(4)
C36A C33A C34A O35A 141.6(4)
C37A C33A C34A O35A -88.5(4)
O32A C33A C34A C38A 142.9(4)
C36A C33A C34A C38A -100.7(5)
C37A C33A C34A C38A 29.2(6)
O32A C33A C34A C39A -88.7(5)
C36A C33A C34A C39A 27.7(6)
C37A C33A C34A C39A 157.6(4)
O32A B3A O35A C34A 8.4(5)
C5A B3A O35A C34A -169.9(4)
C38A C34A O35A B3A -142.6(4)
C39A C34A O35A B3A 99.2(4)
C33A C34A O35A B3A -20.9(5)
